data_2100911
loop_
_publ_author_name
'Kellersohn, T.'
'Delaplane, R. G.'
'Olovsson, I.'
'McIntyre, G. J.'

_publ_section_title
;
 The experimental electron density in monoclinic cobalt sulfate
 hexahydrate, CoSO~4~.6D~2~O, at 25 K
;
_journal_issue 2
_journal_name_full 'Acta Crystallographica Section B'
_journal_page_first 179
_journal_page_last 192
_journal_paper_doi 10.1107/S0108768192008991
_journal_volume 49
_journal_year 1993
_chemical_formula_moiety 'Co O4 S,6(D2 O)'
_chemical_formula_sum 'Co D12 O10 S'
_chemical_formula_weight 275.15
_symmetry_cell_setting monoclinic
_symmetry_space_group_name_Hall '-C 2yc'
_symmetry_space_group_name_H-M 'C 1 2/c 1'
_cell_angle_alpha 90
_cell_angle_beta 98.96(4)
_cell_angle_gamma 90
_cell_formula_units_Z 8
_cell_length_a 10.006(5)
_cell_length_b 7.252(4)
_cell_length_c 24.122(12)
_cell_volume 1729.0(16)
_diffrn_radiation_type Mo
_diffrn_radiation_wavelength 0.71073
_exptl_absorpt_coefficient_mu 2.990
_exptl_crystal_density_diffrn 2.03
_exptl_crystal_F_000 1080
_cod_data_source_file ab0287.cif
_cod_data_source_block ab0287a
_cod_original_cell_volume 1729.0
_cod_database_code 2100911

loop_
_atom_site_label
_atom_site_fract_x
_atom_site_fract_y
_atom_site_fract_z
_atom_site_U_iso_or_equiv
Co(1) .0 .0 .0 0.21(6)
Co(2) .5 .4437(5) .25 0.39(7)
S .87017(18) .4514(3) .12286(12) 0.35(10)
O(1) .77630(9) .59772(15) .13495(6) 0.57(5)
O(2) .98788(10) .44359(14) .16787(6) 0.77(6)
O(3) .91617(10) .49391(14) .06817(6) 0.63(6)
O(4) .79976(9) .27041(13) .11727(6) 0.54(6)
O(5) .09343(11) .22765(15) .04403(6) 0.80(6)
O(6) -.03150(11) .16170(16) -.07201(7) 0.80(6)
O(7) .19057(10) -.05854(18) -.01971(7) 1.03(7)
O(8) .38094(10) .65075(16) .28179(6) 0.58(6)
O(9) .38306(11) .24789(16) .28288(7) 0.77(6)
O(10) .64801(10) .44770(19) .32100(7) 0.75(6)
D(51) .15861(12) .1961(2) .07707(7) 1.79(7)
D(52) .03565(11) .32626(16) .05414(17) 1.57(7)
D(61) .01478(11) .28227(17) -.06807(7) 1.70(7)
D(62) -.12062(11) .18370(18) -.09256(8) 1.79(7)
D(71) .20489(12) -.1402(2) -.04961(8) 1.76(7)
D(72) .27469(12) -.0275(2) .00323(8) 2.10(8)
D(81) .33177(11) .60474(18) .31047(7) 1.47(7)
D(82) .43071(12) .75742(16) .29918(8) 1.60(7)
D(91) .42394(12) .13682(17) .30024(8) 1.73(7)
D(92) .29136(11) .21969(18) .26559(8) 1.95(8)
D(101) .66380(12) .33689(18) .34343(7) 1.86(7)
D(102) .66110(12) .55549(19) .34511(8) 1.78(7)

loop_
_geom_angle_atom_site_label_1
_geom_angle_atom_site_label_2
_geom_angle_atom_site_label_3
_geom_angle
O(5) Co(1) O(6) 88.70(10)
O(5) Co(1) O(7) 85.70(10)
O(6) Co(1) O(7) 87.10(10)
O(8) Co(2) O(9) 88.00(10)
O(8) Co(2) O(10) 93.40(10)
O(9) Co(2) O(10) 93.80(10)
O(1) S O(2) 110.0(2)
O(1) S O(3) 108.6(2)
O(1) S O(4) 110.20(10)
O(2) S O(3) 109.70(10)
O(2) S O(4) 110.3(2)
O(3) S O(4) 108.0(2)

loop_
_geom_bond_atom_site_label_1
_geom_bond_atom_site_label_2
_geom_bond_distance
Co(1) O(5) 2.1020(10)
Co(1) O(6) 2.0790(10)
Co(1) O(7) 2.0800(10)
Co(2) O(8) 2.132(3)
Co(2) O(9) 2.0750(10)
Co(2) O(10) 2.083(3)
S O(1) 1.476(2)
S O(2) 1.473(3)
S O(3) 1.495(3)
S O(4) 1.486(2)
O(5) D(51) 0.975(2)
O(5) D(52) 0.974(2)
O(6) D(61) 0.987(2)
O(6) D(62) 0.964(2)
O(7) D(71) 0.959(2)
O(7) D(72) 0.961(2)
O(8) D(81) 0.968(2)
O(8) D(82) 0.978(2)
O(9) D(91) 0.968(2)
O(9) D(92) 0.969(2)
O(10) D(101) 0.968(2)
O(10) D(102) 0.971(2)
